data_4328516
loop_
_publ_author_name
'Celedonio M. \'Alvarez'
'Ra\'ul Garc\'ia-Rodr\'iguez'
'Daniel Miguel'

_publ_contact_author
;
     DANIEL MIGUEL
     IU CINQUIMA/Quimica Inorganica
     Facultad de Ciencias
     Universidad de Valladolid
     C/ Prado de la Magdalena s/n
     47005 Valladolid
     SPAIN
;
_publ_contact_author_email dmsj@qi.uva.es
_publ_contact_author_fax +34-983-423013
_publ_contact_author_phone +34-983-184096
_publ_section_title
;
 Iminopyridine Complexes of Manganese, Rhenium, and Molybdenum Derived
 from Amino Ester Methylserine and Peptides Gly-Gly, Gly-Val, and
 Gly-Gly-Gly: Self-Assembly of the Peptide Chains
;
_journal_name_full 'Inorganic Chemistry'
_journal_page_first 2984
_journal_page_last 2996
_journal_paper_doi 10.1021/ic2022984
_journal_volume 51
_journal_year 2012
_chemical_formula_sum 'C15 H16 Br Mo N3 O5'
_chemical_formula_weight 494.16
_chemical_name_systematic
; 
 ? 
;
_space_group_IT_number 61
_symmetry_cell_setting orthorhombic
_symmetry_space_group_name_Hall '-P 2ac 2ab'
_symmetry_space_group_name_H-M 'P b c a'
_atom_sites_solution_hydrogens geom
_atom_sites_solution_primary direct
_atom_sites_solution_secondary difmap
_audit_creation_method SHELXL-97
_cell_angle_alpha 90.00
_cell_angle_beta 90.00
_cell_angle_gamma 90.00
_cell_formula_units_Z 8
_cell_length_a 7.6722(16)
_cell_length_b 13.827(3)
_cell_length_c 33.483(7)
_cell_measurement_reflns_used 881
_cell_measurement_temperature 298(2)
_cell_measurement_theta_max 23.13
_cell_measurement_theta_min 2.92
_cell_volume 3552.0(13)
_computing_cell_refinement 'Bruker SMART'
_computing_data_collection 'Bruker SMART'
_computing_data_reduction 'Bruker SAINT'
_computing_molecular_graphics 'Bruker SHELXTL'
_computing_publication_material 'Bruker SHELXTL'
_computing_structure_refinement 'SHELXL-97 (Sheldrick, 1997)'
_computing_structure_solution 'SHELXS-97 (Sheldrick, 1990)'
_diffrn_ambient_temperature 298(2)
_diffrn_measured_fraction_theta_full 0.999
_diffrn_measured_fraction_theta_max 0.999
_diffrn_measurement_device_type 'CCD area detector'
_diffrn_measurement_method 'phi and omega scans'
_diffrn_radiation_monochromator graphite
_diffrn_radiation_source 'fine-focus sealed tube'
_diffrn_radiation_type MoK\a
_diffrn_radiation_wavelength 0.71073
_diffrn_reflns_av_R_equivalents 0.1228
_diffrn_reflns_av_sigmaI/netI 0.0650
_diffrn_reflns_limit_h_max 9
_diffrn_reflns_limit_h_min -9
_diffrn_reflns_limit_k_max 16
_diffrn_reflns_limit_k_min -16
_diffrn_reflns_limit_l_max 40
_diffrn_reflns_limit_l_min -40
_diffrn_reflns_number 26702
_diffrn_reflns_theta_full 25.34
_diffrn_reflns_theta_max 25.34
_diffrn_reflns_theta_min 1.22
_exptl_absorpt_coefficient_mu 3.019
_exptl_absorpt_correction_T_max 1.000000
_exptl_absorpt_correction_T_min 0.748043
_exptl_absorpt_correction_type multi-scan
_exptl_absorpt_process_details SADABS
_exptl_crystal_colour DARK-BROWN
_exptl_crystal_density_diffrn 1.848
_exptl_crystal_description PLATE
_exptl_crystal_F_000 1952
_exptl_crystal_size_max 0.31
_exptl_crystal_size_mid 0.09
_exptl_crystal_size_min 0.03
_refine_diff_density_max 0.798
_refine_diff_density_min -0.614
_refine_diff_density_rms 0.126
_refine_ls_extinction_method none
_refine_ls_goodness_of_fit_ref 1.072
_refine_ls_hydrogen_treatment constr
_refine_ls_matrix_type full
_refine_ls_number_parameters 226
_refine_ls_number_reflns 3251
_refine_ls_number_restraints 0
_refine_ls_restrained_S_all 1.072
_refine_ls_R_factor_all 0.1133
_refine_ls_R_factor_gt 0.0412
_refine_ls_shift/su_max 0.001
_refine_ls_shift/su_mean 0.000
_refine_ls_structure_factor_coef Fsqd
_refine_ls_weighting_details 'calc w=1/[\s^2^(Fo^2^)+(0.0314P)^2^+15.1562P] where P=(Fo^2^+2Fc^2^)/3'
_refine_ls_weighting_scheme calc
_refine_ls_wR_factor_gt 0.0821
_refine_ls_wR_factor_ref 0.1179
_reflns_number_gt 1811
_reflns_number_total 3251
_reflns_threshold_expression >2sigma(I)
_cod_data_source_file ic2022984_si_002_08.cif
_cod_data_source_block Compound_3f_rg693am
_cod_database_code 4328516

loop_
_symmetry_equiv_pos_as_xyz
'x, y, z'
'-x+1/2, -y, z+1/2'
'-x, y+1/2, -z+1/2'
'x+1/2, -y+1/2, -z'
'-x, -y, -z'
'x-1/2, y, -z-1/2'
'x, -y-1/2, z-1/2'
'-x-1/2, y-1/2, z'

loop_
_atom_site_label
_atom_site_type_symbol
_atom_site_fract_x
_atom_site_fract_y
_atom_site_fract_z
_atom_site_U_iso_or_equiv
_atom_site_adp_type
_atom_site_occupancy
_atom_site_symmetry_multiplicity
_atom_site_calc_flag
_atom_site_refinement_flags
Mo1 Mo 0.75200(9) 0.49228(4) 0.608680(18) 0.03363(18) Uani 1 1 d .
Br1 Br 0.46130(12) 0.59719(6) 0.60416(2) 0.0497(3) Uani 1 1 d .
N1 N 0.5851(7) 0.3987(4) 0.57080(17) 0.0329(15) Uani 1 1 d .
N2 N 0.5890(8) 0.3991(4) 0.65113(17) 0.0354(16) Uani 1 1 d .
N3 N 0.4305(8) 0.5367(4) 0.70061(19) 0.0442(17) Uani 1 1 d .
H3 H 0.4389 0.5383 0.6750 0.053 Uiso 1 1 calc R
C1 C 0.8560(12) 0.5889(6) 0.6440(3) 0.052(2) Uani 1 1 d .
O1 O 0.9197(10) 0.6474(5) 0.6647(2) 0.083(2) Uani 1 1 d .
C2 C 0.8469(13) 0.5794(7) 0.5689(3) 0.066(3) Uani 1 1 d .
O2 O 0.9025(10) 0.6318(6) 0.5455(2) 0.112(3) Uani 1 1 d .
O3 O 0.5059(8) 0.4530(4) 0.75583(15) 0.0519(15) Uani 1 1 d .
O4 O 0.3235(8) 0.7839(4) 0.72078(17) 0.0594(17) Uani 1 1 d .
H4 H 0.3781 0.8346 0.7186 0.089 Uiso 1 1 calc R
O5 O 0.5816(9) 0.7181(5) 0.7092(3) 0.085(2) Uani 1 1 d .
C3 C 0.9708(12) 0.4172(8) 0.5732(3) 0.076(3) Uani 1 1 d .
H3A H 0.9365 0.3814 0.5495 0.092 Uiso 1 1 calc R
H3B H 1.0795 0.4523 0.5703 0.092 Uiso 1 1 calc R
C4 C 0.9402(11) 0.3732(7) 0.6099(3) 0.055(2) Uani 1 1 d .
H4A H 0.9041 0.3054 0.6121 0.066 Uiso 1 1 calc R
C5 C 0.9886(11) 0.4280(7) 0.6430(3) 0.062(3) Uani 1 1 d .
H5A H 1.0978 0.4631 0.6413 0.074 Uiso 1 1 calc R
H5B H 0.9656 0.4004 0.6691 0.074 Uiso 1 1 calc R
C11 C 0.5750(10) 0.4001(5) 0.5310(2) 0.0393(19) Uani 1 1 d .
H11 H 0.6568 0.4364 0.5170 0.047 Uiso 1 1 calc R
C12 C 0.4496(11) 0.3508(6) 0.5094(2) 0.050(2) Uani 1 1 d .
H12 H 0.4471 0.3542 0.4816 0.060 Uiso 1 1 calc R
C13 C 0.3308(11) 0.2975(6) 0.5295(3) 0.051(2) Uani 1 1 d .
H13 H 0.2455 0.2635 0.5156 0.061 Uiso 1 1 calc R
C14 C 0.3364(11) 0.2937(6) 0.5705(3) 0.049(2) Uani 1 1 d .
H14 H 0.2563 0.2567 0.5847 0.059 Uiso 1 1 calc R
C15 C 0.4625(10) 0.3455(5) 0.5901(2) 0.0328(18) Uani 1 1 d .
C16 C 0.4769(11) 0.3469(5) 0.6334(2) 0.042(2) Uani 1 1 d .
H16 H 0.4020 0.3087 0.6485 0.050 Uiso 1 1 calc R
C17 C 0.6008(11) 0.3902(6) 0.6946(2) 0.047(2) Uani 1 1 d .
H17A H 0.7231 0.3925 0.7019 0.056 Uiso 1 1 calc R
H17B H 0.5576 0.3267 0.7019 0.056 Uiso 1 1 calc R
C18 C 0.5061(10) 0.4637(5) 0.7194(2) 0.040(2) Uani 1 1 d .
C19 C 0.3345(11) 0.6143(5) 0.7198(2) 0.047(2) Uani 1 1 d .
H19A H 0.3184 0.5989 0.7478 0.056 Uiso 1 1 calc R
H19B H 0.2203 0.6199 0.7076 0.056 Uiso 1 1 calc R
C20 C 0.4299(13) 0.7105(6) 0.7161(2) 0.047(2) Uani 1 1 d .

loop_
_atom_site_aniso_label
_atom_site_aniso_U_11
_atom_site_aniso_U_22
_atom_site_aniso_U_33
_atom_site_aniso_U_23
_atom_site_aniso_U_13
_atom_site_aniso_U_12
Mo1 0.0379(3) 0.0298(3) 0.0332(3) 0.0049(3) -0.0062(4) -0.0019(3)
Br1 0.0664(5) 0.0374(4) 0.0455(5) 0.0049(4) -0.0047(5) 0.0182(4)
N1 0.041(4) 0.024(3) 0.033(4) -0.001(3) -0.003(3) 0.000(3)
N2 0.052(4) 0.024(3) 0.030(3) 0.000(3) 0.000(3) 0.012(3)
N3 0.060(4) 0.037(4) 0.035(4) -0.006(3) 0.003(3) 0.013(3)
C1 0.057(6) 0.043(5) 0.056(6) 0.011(5) -0.012(5) -0.006(5)
O1 0.099(6) 0.059(4) 0.089(5) -0.019(4) -0.026(5) -0.029(4)
C2 0.068(7) 0.060(6) 0.069(7) 0.015(5) -0.038(6) -0.025(5)
O2 0.104(6) 0.134(7) 0.098(6) 0.076(6) -0.041(5) -0.077(5)
O3 0.083(4) 0.041(3) 0.032(3) 0.006(3) 0.009(3) 0.008(3)
O4 0.072(4) 0.038(3) 0.069(4) -0.002(3) 0.021(3) -0.002(3)
O5 0.064(5) 0.058(4) 0.135(7) -0.004(4) -0.009(5) -0.003(4)
C3 0.049(6) 0.114(9) 0.066(7) -0.014(7) 0.000(5) 0.011(6)
C4 0.044(5) 0.053(5) 0.067(6) 0.008(5) 0.003(5) 0.013(4)
C5 0.040(6) 0.074(7) 0.072(7) 0.020(5) -0.015(5) 0.009(5)
C11 0.046(5) 0.039(4) 0.033(4) -0.004(4) 0.000(4) 0.003(4)
C12 0.062(6) 0.052(5) 0.034(5) -0.004(4) -0.010(5) 0.008(5)
C13 0.048(5) 0.044(5) 0.059(6) -0.011(5) -0.016(5) -0.003(4)
C14 0.043(5) 0.040(5) 0.064(6) -0.007(4) 0.001(5) -0.005(4)
C15 0.037(4) 0.025(4) 0.037(4) 0.002(3) 0.003(4) 0.004(3)
C16 0.049(5) 0.030(4) 0.046(5) 0.005(4) 0.016(4) 0.003(4)
C17 0.068(6) 0.042(5) 0.030(4) 0.004(4) 0.003(4) 0.010(4)
C18 0.052(5) 0.035(4) 0.033(5) 0.003(4) 0.007(4) -0.001(4)
C19 0.058(5) 0.040(5) 0.042(5) -0.005(4) 0.007(4) 0.007(4)
C20 0.067(7) 0.038(5) 0.035(5) 0.000(4) 0.002(5) 0.002(5)

loop_
_atom_type_symbol
_atom_type_description
_atom_type_scat_dispersion_real
_atom_type_scat_dispersion_imag
_atom_type_scat_source
C C 0.0033 0.0016 'International Tables Vol C Tables 4.2.6.8 and 6.1.1.4'
H H 0.0000 0.0000 'International Tables Vol C Tables 4.2.6.8 and 6.1.1.4'
N N 0.0061 0.0033 'International Tables Vol C Tables 4.2.6.8 and 6.1.1.4'
O O 0.0106 0.0060 'International Tables Vol C Tables 4.2.6.8 and 6.1.1.4'
Br Br -0.2901 2.4595 'International Tables Vol C Tables 4.2.6.8 and 6.1.1.4'
Mo Mo -1.6832 0.6857 'International Tables Vol C Tables 4.2.6.8 and 6.1.1.4'

loop_
_geom_angle_atom_site_label_1
_geom_angle_atom_site_label_2
_geom_angle_atom_site_label_3
_geom_angle
C2 Mo1 C1 80.7(3)
C2 Mo1 C4 103.4(4)
C1 Mo1 C4 103.5(4)
C2 Mo1 N1 100.7(3)
C1 Mo1 N1 168.6(3)
C4 Mo1 N1 87.3(3)
C2 Mo1 N2 169.0(3)
C1 Mo1 N2 103.4(3)
C4 Mo1 N2 85.7(3)
N1 Mo1 N2 73.2(2)
C2 Mo1 C3 69.6(4)
C1 Mo1 C3 108.8(4)
C4 Mo1 C3 35.9(3)
N1 Mo1 C3 82.1(3)
N2 Mo1 C3 117.7(3)
C2 Mo1 C5 106.5(4)
C1 Mo1 C5 69.1(3)
C4 Mo1 C5 35.8(3)
N1 Mo1 C5 120.7(3)
N2 Mo1 C5 84.5(3)
C3 Mo1 C5 60.9(3)
C2 Mo1 Br1 86.4(3)
C1 Mo1 Br1 90.2(3)
C4 Mo1 Br1 164.2(3)
N1 Mo1 Br1 78.59(15)
N2 Mo1 Br1 83.38(15)
C3 Mo1 Br1 145.7(3)
C5 Mo1 Br1 152.8(2)
C11 N1 C15 116.3(6)
C11 N1 Mo1 126.5(5)
C15 N1 Mo1 116.3(5)
C16 N2 C17 117.4(7)
C16 N2 Mo1 113.5(5)
C17 N2 Mo1 129.1(5)
C18 N3 C19 125.2(7)
O1 C1 Mo1 179.0(8)
O2 C2 Mo1 179.4(11)
C4 C3 Mo1 67.6(5)
C3 C4 C5 114.9(9)
C3 C4 Mo1 76.5(5)
C5 C4 Mo1 77.4(5)
C4 C5 Mo1 66.8(5)
N1 C11 C12 123.7(7)
C13 C12 C11 118.5(8)
C12 C13 C14 119.9(8)
C15 C14 C13 118.7(8)
N1 C15 C14 122.9(7)
N1 C15 C16 114.5(7)
C14 C15 C16 122.5(8)
N2 C16 C15 121.7(7)
N2 C17 C18 117.7(6)
O3 C18 N3 124.3(7)
O3 C18 C17 118.0(7)
N3 C18 C17 117.7(6)
N3 C19 C20 111.5(7)
O5 C20 O4 124.2(8)
O5 C20 C19 124.2(8)
O4 C20 C19 111.6(8)

loop_
_geom_bond_atom_site_label_1
_geom_bond_atom_site_label_2
_geom_bond_distance
Mo1 C2 1.938(10)
Mo1 C1 1.954(9)
Mo1 C4 2.190(8)
Mo1 N1 2.219(6)
Mo1 N2 2.290(6)
Mo1 C3 2.304(9)
Mo1 C5 2.325(8)
Mo1 Br1 2.6648(11)
N1 C11 1.336(9)
N1 C15 1.358(9)
N2 C16 1.270(9)
N2 C17 1.463(9)
N3 C18 1.325(9)
N3 C19 1.450(9)
C1 O1 1.171(9)
C2 O2 1.150(10)
O3 C18 1.228(8)
O4 C20 1.312(9)
O5 C20 1.191(10)
C3 C4 1.390(12)
C4 C5 1.395(12)
C11 C12 1.384(10)
C12 C13 1.352(11)
C13 C14 1.376(11)
C14 C15 1.370(10)
C15 C16 1.453(10)
C17 C18 1.500(10)
C19 C20 1.523(11)
